data_7131845
loop_
_publ_author_name
'Zheng, Jianfeng'
'Bi, Jingzhi'
'Ma, Lan'
'Chen, Lvli'
'Tang, Luhao'
'Xiong, Dong'
'Tian, Yin'

_publ_section_title
;
 Metal-free anomalous [5+1] cycloaddition reactions of donor-acceptor
 aziridines for the synthesis of 2<i>H</i>-1,4-oxazines.
;
_journal_issue 55
_journal_name_full 'Chemical communications (Cambridge, England)'
_journal_page_first 8572
_journal_page_last 8575
_journal_paper_doi 10.1039/d3cc02193a
_journal_volume 59
_journal_year 2023
_chemical_formula_moiety 'C32 H33 N3 O6 S'
_chemical_formula_sum 'C32 H33 N3 O6 S'
_chemical_formula_weight 587.67
_space_group_crystal_system triclinic
_space_group_IT_number 2
_space_group_name_Hall '-P 1'
_space_group_name_H-M_alt 'P -1'
_atom_sites_solution_hydrogens geom
_atom_sites_solution_primary dual
_audit_creation_date 2021-11-24
_audit_creation_method
;
Olex2 1.2
(compiled 2018.05.29 svn.r3508 for OlexSys, GUI svn.r5506)
;
_audit_update_record
;
2021-11-24 deposited with the CCDC.	2023-06-13 downloaded from the CCDC.
;
_cell_angle_alpha 111.083(6)
_cell_angle_beta 96.959(5)
_cell_angle_gamma 94.009(5)
_cell_formula_units_Z 2
_cell_length_a 9.8721(6)
_cell_length_b 10.9778(7)
_cell_length_c 15.0003(10)
_cell_measurement_reflns_used 3356
_cell_measurement_temperature 293(2)
_cell_measurement_theta_max 28.0350
_cell_measurement_theta_min 3.3270
_cell_volume 1494.30(18)
_computing_cell_refinement
;
CrysAlisPro, Agilent Technologies,
Version 1.171.37.34 (release 22-05-2014 CrysAlis171 .NET)
(compiled May 22 2014,16:03:01)
;
_computing_data_collection
;
CrysAlisPro, Agilent Technologies,
Version 1.171.37.34 (release 22-05-2014 CrysAlis171 .NET)
(compiled May 22 2014,16:03:01)
;
_computing_data_reduction
;
CrysAlisPro, Agilent Technologies,
Version 1.171.37.34 (release 22-05-2014 CrysAlis171 .NET)
(compiled May 22 2014,16:03:01)
;
_computing_molecular_graphics 'Olex2 (Dolomanov et al., 2009)'
_computing_publication_material 'Olex2 (Dolomanov et al., 2009)'
_computing_structure_refinement 'ShelXL (Sheldrick, 2015)'
_computing_structure_solution 'ShelXT (Sheldrick, 2015)'
_diffrn_ambient_temperature 293.15
_diffrn_detector 'CCD plate'
_diffrn_detector_area_resol_mean 16.0874
_diffrn_detector_type Eos
_diffrn_measured_fraction_theta_full 0.998
_diffrn_measured_fraction_theta_max 0.998
_diffrn_measurement_details
;
#__ type_ start__ end____ width___ exp.time_
  1 omega    2.00   79.00   1.0000    6.5000
omega____ theta____ kappa____ phi______ frames
    -       17.6648   57.0000  -60.0000 77

#__ type_ start__ end____ width___ exp.time_
  2 omega    6.00   71.00   1.0000    6.5000
omega____ theta____ kappa____ phi______ frames
    -       17.6648   57.0000 -120.0000 65

#__ type_ start__ end____ width___ exp.time_
  3 omega    4.00   80.00   1.0000    6.5000
omega____ theta____ kappa____ phi______ frames
    -       17.6648   57.0000   30.0000 76

#__ type_ start__ end____ width___ exp.time_
  4 omega  -20.00   49.00   1.0000    6.5000
omega____ theta____ kappa____ phi______ frames
    -      -15.4773   57.0000  150.0000 69

#__ type_ start__ end____ width___ exp.time_
  5 omega  -30.00   36.00   1.0000    6.5000
omega____ theta____ kappa____ phi______ frames
    -      -15.4773   57.0000   90.0000 66

#__ type_ start__ end____ width___ exp.time_
  6 omega  -21.00   17.00   1.0000    6.5000
omega____ theta____ kappa____ phi______ frames
    -      -15.4773  -99.0000  120.0000 38
;
_diffrn_measurement_device 'four-circle diffractometer'
_diffrn_measurement_device_type 'Xcalibur, Eos'
_diffrn_measurement_method '\w scans'
_diffrn_orient_matrix_UB_11 -0.0450205000
_diffrn_orient_matrix_UB_12 -0.0591747000
_diffrn_orient_matrix_UB_13 -0.0137412000
_diffrn_orient_matrix_UB_21 -0.0165156000
_diffrn_orient_matrix_UB_22 0.0005626000
_diffrn_orient_matrix_UB_23 -0.0471946000
_diffrn_orient_matrix_UB_31 0.0549493000
_diffrn_orient_matrix_UB_32 -0.0369651000
_diffrn_orient_matrix_UB_33 -0.0147376000
_diffrn_radiation_monochromator graphite
_diffrn_radiation_probe x-ray
_diffrn_radiation_type MoK\a
_diffrn_radiation_wavelength 0.71073
_diffrn_reflns_av_R_equivalents 0.0197
_diffrn_reflns_av_unetI/netI 0.0388
_diffrn_reflns_Laue_measured_fraction_full 0.998
_diffrn_reflns_Laue_measured_fraction_max 0.998
_diffrn_reflns_limit_h_max 12
_diffrn_reflns_limit_h_min -12
_diffrn_reflns_limit_k_max 13
_diffrn_reflns_limit_k_min -10
_diffrn_reflns_limit_l_max 13
_diffrn_reflns_limit_l_min -18
_diffrn_reflns_number 12221
_diffrn_reflns_point_group_measured_fraction_full 0.998
_diffrn_reflns_point_group_measured_fraction_max 0.998
_diffrn_reflns_theta_full 25.242
_diffrn_reflns_theta_max 26.372
_diffrn_reflns_theta_min 2.947
_diffrn_source 'Enhance (Mo) X-ray Source'
_exptl_absorpt_coefficient_mu 0.157
_exptl_absorpt_correction_T_max 1.00000
_exptl_absorpt_correction_T_min 0.96820
_exptl_absorpt_correction_type multi-scan
_exptl_absorpt_process_details
;
CrysAlisPro, Agilent Technologies,
Version 1.171.37.34 (release 22-05-2014 CrysAlis171 .NET)
(compiled May 22 2014,16:03:01)
Empirical absorption correction using spherical harmonics,
 implemented in SCALE3 ABSPACK scaling algorithm.
;
_exptl_crystal_density_diffrn 1.306
_exptl_crystal_description block
_exptl_crystal_F_000 620
_exptl_crystal_size_max 0.35
_exptl_crystal_size_mid 0.3
_exptl_crystal_size_min 0.25
_refine_diff_density_max 0.259
_refine_diff_density_min -0.302
_refine_diff_density_rms 0.039
_refine_ls_extinction_method none
_refine_ls_goodness_of_fit_ref 1.034
_refine_ls_hydrogen_treatment constr
_refine_ls_matrix_type full
_refine_ls_number_parameters 382
_refine_ls_number_reflns 6101
_refine_ls_number_restraints 0
_refine_ls_restrained_S_all 1.034
_refine_ls_R_factor_all 0.0697
_refine_ls_R_factor_gt 0.0462
_refine_ls_shift/su_max 0.001
_refine_ls_shift/su_mean 0.000
_refine_ls_structure_factor_coef Fsqd
_refine_ls_weighting_details 'w=1/[\s^2^(Fo^2^)+(0.0470P)^2^+0.3162P] where P=(Fo^2^+2Fc^2^)/3'
_refine_ls_weighting_scheme calc
_refine_ls_wR_factor_gt 0.1049
_refine_ls_wR_factor_ref 0.1177
_reflns_Friedel_coverage 0.000
_reflns_number_gt 4417
_reflns_number_total 6101
_reflns_threshold_expression 'I > 2\s(I)'
_cod_data_source_file d3cc02193a2.cif
_cod_data_source_block 211123_s3_lgg
_cod_database_code 7131845
_shelx_shelxl_version_number 2018/3
_chemical_oxdiff_formula c12h12n2o3s1
_shelx_space_group_comment
;
The symmetry employed for this shelxl refinement is uniquely defined
by the following loop, which should always be used as a source of
symmetry information in preference to the above space-group names.
They are only intended as comments.
;
_shelx_estimated_absorpt_t_max 0.962
_shelx_estimated_absorpt_t_min 0.947
_reflns_odcompleteness_completeness 99.77
_reflns_odcompleteness_iscentric 1
_reflns_odcompleteness_theta 26.32
_olex2_refinement_description
;
1. Fixed Uiso
 At 1.2 times of:
  All C(H) groups, All C(H,H) groups, All N(H) groups
 At 1.5 times of:
  All C(H,H,H) groups
2.a Ternary CH refined with riding coordinates:
 C12(H12)
2.b Secondary CH2 refined with riding coordinates:
 C9(H9A,H9B), C10(H10A,H10B), C22(H22A,H22B), C24(H24A,H24B)
2.c Aromatic/amide H refined with riding coordinates:
 N1(H1), C2(H2), C3(H3), C4(H4), C5(H5), C7(H7), C16(H16), C17(H17), C18(H18),
 C19(H19), C20(H20), C27(H27), C28(H28), C30(H30), C31(H31)
2.d Idealised Me refined as rotating group:
 C23(H23A,H23B,H23C), C25(H25A,H25B,H25C), C32(H32A,H32B,H32C)
;
_olex2_submission_special_instructions 'No special instructions were received'

loop_
_space_group_symop_operation_xyz
'x, y, z'
'-x, -y, -z'

loop_
_atom_site_label
_atom_site_type_symbol
_atom_site_fract_x
_atom_site_fract_y
_atom_site_fract_z
_atom_site_U_iso_or_equiv
_atom_site_adp_type
_atom_site_occupancy
_atom_site_site_symmetry_order
_atom_site_calc_flag
_atom_site_refinement_flags_posn
_atom_site_refinement_flags_adp
_atom_site_refinement_flags_occupancy
_atom_site_disorder_assembly
_atom_site_disorder_group
S1 S 0.75005(5) 0.34842(5) 0.16669(4) 0.04472(15) Uani 1 1 d . . . . .
O1 O 0.45918(12) 0.53863(13) 0.26219(9) 0.0426(3) Uani 1 1 d . . . . .
O2 O 0.93405(13) 0.59576(15) 0.37647(10) 0.0534(4) Uani 1 1 d . . . . .
O3 O 0.78999(13) 0.60410(14) 0.48211(9) 0.0482(4) Uani 1 1 d . . . . .
O4 O 0.52700(13) 0.60600(14) 0.42165(9) 0.0485(4) Uani 1 1 d . . . . .
O5 O 0.82146(15) 0.31396(14) 0.24095(11) 0.0622(4) Uani 1 1 d . . . . .
O6 O 0.81197(15) 0.34729(15) 0.08551(11) 0.0621(4) Uani 1 1 d . . . . .
N1 N 0.11842(15) 0.68968(17) 0.27226(11) 0.0463(4) Uani 1 1 d . . . . .
H1 H 0.065726 0.630669 0.281119 0.056 Uiso 1 1 calc R . . . .
N2 N 0.38682(15) 0.49332(16) 0.10027(11) 0.0414(4) Uani 1 1 d . . . . .
N3 N 0.71737(14) 0.50223(14) 0.22082(10) 0.0370(4) Uani 1 1 d . . . . .
C1 C 0.16161(19) 0.8144(2) 0.33910(14) 0.0444(5) Uani 1 1 d . . . . .
C2 C 0.1307(2) 0.8766(2) 0.43174(15) 0.0559(6) Uani 1 1 d . . . . .
H2 H 0.070862 0.833910 0.457506 0.067 Uiso 1 1 calc R . . . .
C3 C 0.1913(2) 1.0030(2) 0.48377(17) 0.0632(6) Uani 1 1 d . . . . .
H3 H 0.171623 1.046859 0.545591 0.076 Uiso 1 1 calc R . . . .
C4 C 0.2810(3) 1.0660(2) 0.44571(19) 0.0715(7) Uani 1 1 d . . . . .
H4 H 0.322491 1.150944 0.482916 0.086 Uiso 1 1 calc R . . . .
C5 C 0.3099(3) 1.0053(2) 0.3538(2) 0.0717(7) Uani 1 1 d . . . . .
H5 H 0.370449 1.048932 0.329164 0.086 Uiso 1 1 calc R . . . .
C6 C 0.2483(2) 0.8779(2) 0.29761(16) 0.0506(5) Uani 1 1 d . . . . .
C7 C 0.2514(2) 0.7867(2) 0.20242(16) 0.0573(6) Uani 1 1 d . . . . .
H7 H 0.299548 0.802028 0.157154 0.069 Uiso 1 1 calc R . . . .
C8 C 0.17240(19) 0.6738(2) 0.18902(14) 0.0460(5) Uani 1 1 d . . . . .
C9 C 0.14711(19) 0.5461(2) 0.10500(14) 0.0517(5) Uani 1 1 d . . . . .
H9A H 0.152796 0.563039 0.046303 0.062 Uiso 1 1 calc R . . . .
H9B H 0.054498 0.505717 0.099965 0.062 Uiso 1 1 calc R . . . .
C10 C 0.24807(18) 0.4498(2) 0.11199(14) 0.0486(5) Uani 1 1 d . . . . .
H10A H 0.251875 0.441381 0.174417 0.058 Uiso 1 1 calc R . . . .
H10B H 0.215691 0.363905 0.062315 0.058 Uiso 1 1 calc R . . . .
C11 C 0.48305(18) 0.53065(18) 0.16992(13) 0.0361(4) Uani 1 1 d . . . . .
C12 C 0.63201(17) 0.56137(18) 0.16216(13) 0.0369(4) Uani 1 1 d . . . . .
H12 H 0.643661 0.518129 0.094400 0.044 Uiso 1 1 calc R . . . .
C13 C 0.69504(17) 0.54372(17) 0.31922(12) 0.0348(4) Uani 1 1 d . . . . .
C14 C 0.56579(18) 0.56335(18) 0.33579(13) 0.0368(4) Uani 1 1 d . . . . .
C15 C 0.68543(18) 0.70549(19) 0.19449(13) 0.0391(4) Uani 1 1 d . . . . .
C16 C 0.8135(2) 0.7383(2) 0.17438(16) 0.0532(5) Uani 1 1 d . . . . .
H16 H 0.862177 0.671797 0.140350 0.064 Uiso 1 1 calc R . . . .
C17 C 0.8697(2) 0.8676(3) 0.20395(19) 0.0678(7) Uani 1 1 d . . . . .
H17 H 0.956241 0.887719 0.190747 0.081 Uiso 1 1 calc R . . . .
C18 C 0.7980(3) 0.9665(2) 0.25282(18) 0.0698(7) Uani 1 1 d . . . . .
H18 H 0.835541 1.053892 0.272465 0.084 Uiso 1 1 calc R . . . .
C19 C 0.6707(3) 0.9361(2) 0.27268(17) 0.0671(7) Uani 1 1 d . . . . .
H19 H 0.621863 1.003294 0.305587 0.080 Uiso 1 1 calc R . . . .
C20 C 0.6141(2) 0.8057(2) 0.24394(15) 0.0515(5) Uani 1 1 d . . . . .
H20 H 0.528030 0.785955 0.258074 0.062 Uiso 1 1 calc R . . . .
C21 C 0.81873(19) 0.58342(17) 0.39394(14) 0.0378(4) Uani 1 1 d . . . . .
C22 C 0.9036(2) 0.6580(3) 0.56246(15) 0.0618(6) Uani 1 1 d . . . . .
H22A H 0.945767 0.741506 0.564130 0.074 Uiso 1 1 calc R . . . .
H22B H 0.972914 0.598123 0.554460 0.074 Uiso 1 1 calc R . . . .
C23 C 0.8496(3) 0.6768(3) 0.65300(18) 0.0929(10) Uani 1 1 d . . . . .
H23A H 0.820522 0.592586 0.654930 0.139 Uiso 1 1 calc GR . . . .
H23B H 0.772741 0.726312 0.656142 0.139 Uiso 1 1 calc GR . . . .
H23C H 0.920267 0.723671 0.707061 0.139 Uiso 1 1 calc GR . . . .
C24 C 0.4015(2) 0.6644(3) 0.43485(16) 0.0717(7) Uani 1 1 d . . . . .
H24A H 0.324336 0.602774 0.392806 0.086 Uiso 1 1 calc R . . . .
H24B H 0.405950 0.742516 0.418758 0.086 Uiso 1 1 calc R . . . .
C25 C 0.3834(2) 0.6996(2) 0.53722(16) 0.0635(6) Uani 1 1 d . . . . .
H25A H 0.371146 0.620954 0.550979 0.095 Uiso 1 1 calc GR . . . .
H25B H 0.304017 0.745272 0.548683 0.095 Uiso 1 1 calc GR . . . .
H25C H 0.463406 0.755265 0.578433 0.095 Uiso 1 1 calc GR . . . .
C26 C 0.59108(19) 0.24898(18) 0.12352(13) 0.0406(4) Uani 1 1 d . . . . .
C27 C 0.5252(2) 0.2081(2) 0.18557(16) 0.0604(6) Uani 1 1 d . . . . .
H27 H 0.566947 0.228749 0.249075 0.073 Uiso 1 1 calc R . . . .
C28 C 0.3969(3) 0.1363(3) 0.15261(19) 0.0714(7) Uani 1 1 d . . . . .
H28 H 0.351790 0.110390 0.195014 0.086 Uiso 1 1 calc R . . . .
C29 C 0.3336(2) 0.1020(2) 0.05831(19) 0.0598(6) Uani 1 1 d . . . . .
C30 C 0.4022(2) 0.1429(2) -0.00221(17) 0.0602(6) Uani 1 1 d . . . . .
H30 H 0.361485 0.120373 -0.066155 0.072 Uiso 1 1 calc R . . . .
C31 C 0.5292(2) 0.2161(2) 0.02897(14) 0.0515(5) Uani 1 1 d . . . . .
H31 H 0.573249 0.243325 -0.013268 0.062 Uiso 1 1 calc R . . . .
C32 C 0.1922(3) 0.0245(3) 0.0242(2) 0.0992(10) Uani 1 1 d . . . . .
H32A H 0.124039 0.082811 0.043800 0.149 Uiso 1 1 calc GR . . . .
H32B H 0.185248 -0.041325 0.052157 0.149 Uiso 1 1 calc GR . . . .
H32C H 0.177499 -0.017102 -0.045052 0.149 Uiso 1 1 calc GR . . . .

loop_
_atom_site_aniso_label
_atom_site_aniso_U_11
_atom_site_aniso_U_22
_atom_site_aniso_U_33
_atom_site_aniso_U_23
_atom_site_aniso_U_13
_atom_site_aniso_U_12
S1 0.0382(3) 0.0436(3) 0.0486(3) 0.0116(2) 0.0061(2) 0.0120(2)
O1 0.0310(7) 0.0621(9) 0.0335(7) 0.0177(6) 0.0020(5) 0.0040(6)
O2 0.0341(8) 0.0726(10) 0.0499(9) 0.0208(8) 0.0026(6) 0.0002(7)
O3 0.0373(7) 0.0678(9) 0.0373(8) 0.0205(7) -0.0030(6) 0.0022(6)
O4 0.0395(7) 0.0732(10) 0.0349(8) 0.0207(7) 0.0073(6) 0.0157(7)
O5 0.0566(9) 0.0521(9) 0.0711(10) 0.0198(8) -0.0128(8) 0.0187(7)
O6 0.0550(9) 0.0621(10) 0.0665(10) 0.0123(8) 0.0320(8) 0.0136(7)
N1 0.0344(8) 0.0595(11) 0.0446(10) 0.0182(9) 0.0090(7) 0.0044(7)
N2 0.0334(8) 0.0504(10) 0.0352(9) 0.0101(7) 0.0020(7) 0.0086(7)
N3 0.0332(8) 0.0403(9) 0.0365(9) 0.0127(7) 0.0039(6) 0.0092(6)
C1 0.0350(10) 0.0571(13) 0.0432(11) 0.0192(10) 0.0071(8) 0.0140(9)
C2 0.0519(13) 0.0690(16) 0.0492(13) 0.0223(12) 0.0143(10) 0.0109(11)
C3 0.0658(15) 0.0676(16) 0.0500(14) 0.0116(12) 0.0110(11) 0.0205(12)
C4 0.0776(17) 0.0537(15) 0.0736(18) 0.0121(13) 0.0133(14) 0.0071(13)
C5 0.0796(17) 0.0582(16) 0.0805(18) 0.0260(14) 0.0268(14) 0.0043(13)
C6 0.0493(12) 0.0555(13) 0.0529(13) 0.0234(11) 0.0156(10) 0.0146(10)
C7 0.0567(13) 0.0716(16) 0.0536(14) 0.0293(12) 0.0232(11) 0.0143(12)
C8 0.0325(10) 0.0682(14) 0.0395(11) 0.0203(10) 0.0073(8) 0.0163(9)
C9 0.0325(10) 0.0762(15) 0.0406(11) 0.0158(11) 0.0006(8) 0.0093(10)
C10 0.0351(10) 0.0581(13) 0.0401(11) 0.0070(10) -0.0024(8) -0.0001(9)
C11 0.0361(10) 0.0394(10) 0.0319(10) 0.0112(8) 0.0061(8) 0.0095(8)
C12 0.0323(9) 0.0478(11) 0.0320(10) 0.0154(9) 0.0055(7) 0.0106(8)
C13 0.0336(9) 0.0363(10) 0.0338(10) 0.0134(8) 0.0019(8) 0.0046(7)
C14 0.0345(9) 0.0422(11) 0.0328(10) 0.0149(8) 0.0006(8) 0.0026(8)
C15 0.0353(10) 0.0486(12) 0.0353(10) 0.0196(9) -0.0010(8) 0.0068(8)
C16 0.0381(11) 0.0621(14) 0.0662(14) 0.0336(12) 0.0018(10) 0.0088(10)
C17 0.0437(13) 0.0753(18) 0.0915(19) 0.0491(15) -0.0103(12) -0.0081(12)
C18 0.0781(18) 0.0540(15) 0.0704(17) 0.0276(13) -0.0161(14) -0.0132(13)
C19 0.0869(18) 0.0490(14) 0.0628(16) 0.0176(12) 0.0101(13) 0.0123(13)
C20 0.0531(12) 0.0517(13) 0.0515(13) 0.0197(10) 0.0118(10) 0.0097(10)
C21 0.0374(10) 0.0339(10) 0.0419(11) 0.0148(8) 0.0030(8) 0.0041(8)
C22 0.0432(12) 0.0850(17) 0.0450(13) 0.0147(12) -0.0084(10) 0.0066(11)
C23 0.0768(18) 0.148(3) 0.0483(15) 0.0344(17) -0.0032(13) 0.0129(18)
C24 0.0487(13) 0.116(2) 0.0517(14) 0.0268(14) 0.0156(11) 0.0304(14)
C25 0.0665(15) 0.0752(16) 0.0517(14) 0.0210(12) 0.0242(12) 0.0154(12)
C26 0.0470(11) 0.0359(10) 0.0357(10) 0.0095(8) 0.0051(9) 0.0083(8)
C27 0.0740(16) 0.0641(15) 0.0415(12) 0.0222(11) 0.0018(11) -0.0045(12)
C28 0.0752(17) 0.0737(17) 0.0695(17) 0.0336(14) 0.0173(14) -0.0120(13)
C29 0.0514(13) 0.0459(13) 0.0738(17) 0.0169(12) -0.0006(12) 0.0003(10)
C30 0.0589(14) 0.0618(15) 0.0489(13) 0.0136(11) -0.0092(11) 0.0043(11)
C31 0.0556(13) 0.0602(14) 0.0365(11) 0.0161(10) 0.0059(10) 0.0055(10)
C32 0.0617(17) 0.086(2) 0.136(3) 0.035(2) -0.0060(17) -0.0148(15)

loop_
_atom_type_symbol
_atom_type_description
_atom_type_scat_dispersion_real
_atom_type_scat_dispersion_imag
_atom_type_scat_source
C C 0.0033 0.0016 'International Tables Vol C Tables 4.2.6.8 and 6.1.1.4'
H H 0.0000 0.0000 'International Tables Vol C Tables 4.2.6.8 and 6.1.1.4'
N N 0.0061 0.0033 'International Tables Vol C Tables 4.2.6.8 and 6.1.1.4'
O O 0.0106 0.0060 'International Tables Vol C Tables 4.2.6.8 and 6.1.1.4'
S S 0.1246 0.1234 'International Tables Vol C Tables 4.2.6.8 and 6.1.1.4'

loop_
_geom_angle_atom_site_label_1
_geom_angle_atom_site_label_2
_geom_angle_atom_site_label_3
_geom_angle
_geom_angle_site_symmetry_1
_geom_angle_site_symmetry_3
_geom_angle_publ_flag
O5 S1 N3 105.79(8) . . ?
O5 S1 C26 108.32(10) . . ?
O6 S1 O5 120.94(10) . . ?
O6 S1 N3 105.77(9) . . ?
O6 S1 C26 108.11(9) . . ?
N3 S1 C26 107.15(8) . . ?
C14 O1 C11 120.98(13) . . ?
C21 O3 C22 117.20(15) . . ?
C14 O4 C24 120.45(15) . . ?
C1 N1 H1 125.2 . . ?
C1 N1 C8 109.55(17) . . ?
C8 N1 H1 125.2 . . ?
C11 N2 C10 120.63(16) . . ?
C12 N3 S1 117.97(12) . . ?
C13 N3 S1 118.22(12) . . ?
C13 N3 C12 113.67(13) . . ?
N1 C1 C2 130.46(19) . . ?
N1 C1 C6 107.41(17) . . ?
C2 C1 C6 122.1(2) . . ?
C1 C2 H2 121.1 . . ?
C3 C2 C1 117.9(2) . . ?
C3 C2 H2 121.1 . . ?
C2 C3 H3 119.5 . . ?
C2 C3 C4 121.0(2) . . ?
C4 C3 H3 119.5 . . ?
C3 C4 H4 119.5 . . ?
C5 C4 C3 121.0(2) . . ?
C5 C4 H4 119.5 . . ?
C4 C5 H5 120.1 . . ?
C4 C5 C6 119.8(2) . . ?
C6 C5 H5 120.1 . . ?
C1 C6 C7 106.2(2) . . ?
C5 C6 C1 118.0(2) . . ?
C5 C6 C7 135.7(2) . . ?
C6 C7 H7 125.8 . . ?
C8 C7 C6 108.44(19) . . ?
C8 C7 H7 125.8 . . ?
N1 C8 C9 121.49(19) . . ?
C7 C8 N1 108.34(18) . . ?
C7 C8 C9 130.09(19) . . ?
C8 C9 H9A 108.8 . . ?
C8 C9 H9B 108.8 . . ?
C8 C9 C10 113.59(16) . . ?
H9A C9 H9B 107.7 . . ?
C10 C9 H9A 108.8 . . ?
C10 C9 H9B 108.8 . . ?
N2 C10 C9 111.67(18) . . ?
N2 C10 H10A 109.3 . . ?
N2 C10 H10B 109.3 . . ?
C9 C10 H10A 109.3 . . ?
C9 C10 H10B 109.3 . . ?
H10A C10 H10B 107.9 . . ?
O1 C11 C12 114.92(15) . . ?
N2 C11 O1 120.59(16) . . ?
N2 C11 C12 124.37(16) . . ?
N3 C12 C11 107.73(15) . . ?
N3 C12 H12 108.1 . . ?
N3 C12 C15 108.63(14) . . ?
C11 C12 H12 108.1 . . ?
C15 C12 C11 116.08(15) . . ?
C15 C12 H12 108.1 . . ?
N3 C13 C21 116.69(15) . . ?
C14 C13 N3 116.87(15) . . ?
C14 C13 C21 125.50(16) . . ?
O4 C14 O1 112.70(14) . . ?
O4 C14 C13 125.35(16) . . ?
C13 C14 O1 121.95(16) . . ?
C16 C15 C12 118.18(17) . . ?
C20 C15 C12 123.32(17) . . ?
C20 C15 C16 118.49(19) . . ?
C15 C16 H16 119.4 . . ?
C17 C16 C15 121.1(2) . . ?
C17 C16 H16 119.4 . . ?
C16 C17 H17 120.0 . . ?
C18 C17 C16 120.0(2) . . ?
C18 C17 H17 120.0 . . ?
C17 C18 H18 120.1 . . ?
C17 C18 C19 119.7(2) . . ?
C19 C18 H18 120.1 . . ?
C18 C19 H19 119.8 . . ?
C18 C19 C20 120.5(2) . . ?
C20 C19 H19 119.8 . . ?
C15 C20 C19 120.1(2) . . ?
C15 C20 H20 119.9 . . ?
C19 C20 H20 119.9 . . ?
O2 C21 O3 123.62(17) . . ?
O2 C21 C13 123.33(17) . . ?
O3 C21 C13 113.05(15) . . ?
O3 C22 H22A 110.0 . . ?
O3 C22 H22B 110.0 . . ?
O3 C22 C23 108.52(18) . . ?
H22A C22 H22B 108.4 . . ?
C23 C22 H22A 110.0 . . ?
C23 C22 H22B 110.0 . . ?
C22 C23 H23A 109.5 . . ?
C22 C23 H23B 109.5 . . ?
C22 C23 H23C 109.5 . . ?
H23A C23 H23B 109.5 . . ?
H23A C23 H23C 109.5 . . ?
H23B C23 H23C 109.5 . . ?
O4 C24 H24A 110.0 . . ?
O4 C24 H24B 110.0 . . ?
O4 C24 C25 108.28(19) . . ?
H24A C24 H24B 108.4 . . ?
C25 C24 H24A 110.0 . . ?
C25 C24 H24B 110.0 . . ?
C24 C25 H25A 109.5 . . ?
C24 C25 H25B 109.5 . . ?
C24 C25 H25C 109.5 . . ?
H25A C25 H25B 109.5 . . ?
H25A C25 H25C 109.5 . . ?
H25B C25 H25C 109.5 . . ?
C27 C26 S1 119.65(15) . . ?
C27 C26 C31 119.89(19) . . ?
C31 C26 S1 120.41(16) . . ?
C26 C27 H27 120.3 . . ?
C26 C27 C28 119.3(2) . . ?
C28 C27 H27 120.3 . . ?
C27 C28 H28 119.2 . . ?
C27 C28 C29 121.7(2) . . ?
C29 C28 H28 119.2 . . ?
C28 C29 C32 120.7(2) . . ?
C30 C29 C28 117.8(2) . . ?
C30 C29 C32 121.6(2) . . ?
C29 C30 H30 119.1 . . ?
C31 C30 C29 121.9(2) . . ?
C31 C30 H30 119.1 . . ?
C26 C31 H31 120.3 . . ?
C30 C31 C26 119.5(2) . . ?
C30 C31 H31 120.3 . . ?
C29 C32 H32A 109.5 . . ?
C29 C32 H32B 109.5 . . ?
C29 C32 H32C 109.5 . . ?
H32A C32 H32B 109.5 . . ?
H32A C32 H32C 109.5 . . ?
H32B C32 H32C 109.5 . . ?

loop_
_geom_bond_atom_site_label_1
_geom_bond_atom_site_label_2
_geom_bond_distance
_geom_bond_site_symmetry_2
_geom_bond_publ_flag
S1 O5 1.4252(16) . ?
S1 O6 1.4239(15) . ?
S1 N3 1.6636(15) . ?
S1 C26 1.7548(19) . ?
O1 C11 1.405(2) . ?
O1 C14 1.365(2) . ?
O2 C21 1.208(2) . ?
O3 C21 1.329(2) . ?
O3 C22 1.459(2) . ?
O4 C14 1.317(2) . ?
O4 C24 1.437(2) . ?
N1 H1 0.8600 . ?
N1 C1 1.374(3) . ?
N1 C8 1.375(2) . ?
N2 C10 1.471(2) . ?
N2 C11 1.249(2) . ?
N3 C12 1.488(2) . ?
N3 C13 1.430(2) . ?
C1 C2 1.393(3) . ?
C1 C6 1.402(3) . ?
C2 H2 0.9300 . ?
C2 C3 1.372(3) . ?
C3 H3 0.9300 . ?
C3 C4 1.383(3) . ?
C4 H4 0.9300 . ?
C4 C5 1.374(3) . ?
C5 H5 0.9300 . ?
C5 C6 1.394(3) . ?
C6 C7 1.425(3) . ?
C7 H7 0.9300 . ?
C7 C8 1.354(3) . ?
C8 C9 1.489(3) . ?
C9 H9A 0.9700 . ?
C9 H9B 0.9700 . ?
C9 C10 1.525(3) . ?
C10 H10A 0.9700 . ?
C10 H10B 0.9700 . ?
C11 C12 1.513(2) . ?
C12 H12 0.9800 . ?
C12 C15 1.512(3) . ?
C13 C14 1.346(2) . ?
C13 C21 1.476(2) . ?
C15 C16 1.387(3) . ?
C15 C20 1.380(3) . ?
C16 H16 0.9300 . ?
C16 C17 1.377(3) . ?
C17 H17 0.9300 . ?
C17 C18 1.370(3) . ?
C18 H18 0.9300 . ?
C18 C19 1.372(3) . ?
C19 H19 0.9300 . ?
C19 C20 1.391(3) . ?
C20 H20 0.9300 . ?
C22 H22A 0.9700 . ?
C22 H22B 0.9700 . ?
C22 C23 1.470(3) . ?
C23 H23A 0.9600 . ?
C23 H23B 0.9600 . ?
C23 H23C 0.9600 . ?
C24 H24A 0.9700 . ?
C24 H24B 0.9700 . ?
C24 C25 1.479(3) . ?
C25 H25A 0.9600 . ?
C25 H25B 0.9600 . ?
C25 H25C 0.9600 . ?
C26 C27 1.377(3) . ?
C26 C31 1.381(3) . ?
C27 H27 0.9300 . ?
C27 C28 1.378(3) . ?
C28 H28 0.9300 . ?
C28 C29 1.379(3) . ?
C29 C30 1.373(3) . ?
C29 C32 1.510(3) . ?
C30 H30 0.9300 . ?
C30 C31 1.372(3) . ?
C31 H31 0.9300 . ?
C32 H32A 0.9600 . ?
C32 H32B 0.9600 . ?
C32 H32C 0.9600 . ?

loop_
_geom_torsion_atom_site_label_1
_geom_torsion_atom_site_label_2
_geom_torsion_atom_site_label_3
_geom_torsion_atom_site_label_4
_geom_torsion
_geom_torsion_site_symmetry_1
_geom_torsion_site_symmetry_2
_geom_torsion_site_symmetry_3
_geom_torsion_site_symmetry_4
_geom_torsion_publ_flag
S1 N3 C12 C11 89.54(15) . . . . ?
S1 N3 C12 C15 -143.96(13) . . . . ?
S1 N3 C13 C14 -109.07(17) . . . . ?
S1 N3 C13 C21 81.42(18) . . . . ?
S1 C26 C27 C28 176.34(18) . . . . ?
S1 C26 C31 C30 -177.25(17) . . . . ?
O1 C11 C12 N3 39.5(2) . . . . ?
O1 C11 C12 C15 -82.5(2) . . . . ?
O5 S1 N3 C12 -174.75(13) . . . . ?
O5 S1 N3 C13 -31.53(15) . . . . ?
O5 S1 C26 C27 32.02(19) . . . . ?
O5 S1 C26 C31 -150.65(16) . . . . ?
O6 S1 N3 C12 55.83(14) . . . . ?
O6 S1 N3 C13 -160.95(13) . . . . ?
O6 S1 C26 C27 164.71(17) . . . . ?
O6 S1 C26 C31 -17.95(19) . . . . ?
N1 C1 C2 C3 179.0(2) . . . . ?
N1 C1 C6 C5 -177.4(2) . . . . ?
N1 C1 C6 C7 1.6(2) . . . . ?
N1 C8 C9 C10 -85.6(2) . . . . ?
N2 C11 C12 N3 -136.52(18) . . . . ?
N2 C11 C12 C15 101.5(2) . . . . ?
N3 S1 C26 C27 -81.69(18) . . . . ?
N3 S1 C26 C31 95.64(17) . . . . ?
N3 C12 C15 C16 68.7(2) . . . . ?
N3 C12 C15 C20 -110.41(19) . . . . ?
N3 C13 C14 O1 3.2(3) . . . . ?
N3 C13 C14 O4 -177.42(16) . . . . ?
N3 C13 C21 O2 8.3(3) . . . . ?
N3 C13 C21 O3 -171.75(15) . . . . ?
C1 N1 C8 C7 0.8(2) . . . . ?
C1 N1 C8 C9 177.71(17) . . . . ?
C1 C2 C3 C4 -0.5(3) . . . . ?
C1 C6 C7 C8 -1.1(2) . . . . ?
C2 C1 C6 C5 3.2(3) . . . . ?
C2 C1 C6 C7 -177.78(19) . . . . ?
C2 C3 C4 C5 1.5(4) . . . . ?
C3 C4 C5 C6 -0.1(4) . . . . ?
C4 C5 C6 C1 -2.2(4) . . . . ?
C4 C5 C6 C7 179.2(2) . . . . ?
C5 C6 C7 C8 177.6(3) . . . . ?
C6 C1 C2 C3 -1.9(3) . . . . ?
C6 C7 C8 N1 0.2(2) . . . . ?
C6 C7 C8 C9 -176.3(2) . . . . ?
C7 C8 C9 C10 90.5(3) . . . . ?
C8 N1 C1 C2 177.8(2) . . . . ?
C8 N1 C1 C6 -1.5(2) . . . . ?
C8 C9 C10 N2 -70.0(2) . . . . ?
C10 N2 C11 O1 -3.5(3) . . . . ?
C10 N2 C11 C12 172.27(17) . . . . ?
C11 O1 C14 O4 160.95(15) . . . . ?
C11 O1 C14 C13 -19.6(3) . . . . ?
C11 N2 C10 C9 111.2(2) . . . . ?
C11 C12 C15 C16 -169.73(17) . . . . ?
C11 C12 C15 C20 11.1(3) . . . . ?
C12 N3 C13 C14 35.7(2) . . . . ?
C12 N3 C13 C21 -133.84(16) . . . . ?
C12 C15 C16 C17 -178.35(18) . . . . ?
C12 C15 C20 C19 179.04(19) . . . . ?
C13 N3 C12 C11 -55.29(19) . . . . ?
C13 N3 C12 C15 71.21(18) . . . . ?
C14 O1 C11 N2 171.76(17) . . . . ?
C14 O1 C11 C12 -4.4(2) . . . . ?
C14 O4 C24 C25 178.66(18) . . . . ?
C14 C13 C21 O2 -160.23(19) . . . . ?
C14 C13 C21 O3 19.8(3) . . . . ?
C15 C16 C17 C18 -1.0(3) . . . . ?
C16 C15 C20 C19 -0.1(3) . . . . ?
C16 C17 C18 C19 0.4(4) . . . . ?
C17 C18 C19 C20 0.3(4) . . . . ?
C18 C19 C20 C15 -0.4(4) . . . . ?
C20 C15 C16 C17 0.9(3) . . . . ?
C21 O3 C22 C23 178.4(2) . . . . ?
C21 C13 C14 O1 171.71(16) . . . . ?
C21 C13 C14 O4 -9.0(3) . . . . ?
C22 O3 C21 O2 6.8(3) . . . . ?
C22 O3 C21 C13 -173.23(17) . . . . ?
C24 O4 C14 O1 -21.4(3) . . . . ?
C24 O4 C14 C13 159.2(2) . . . . ?
C26 S1 N3 C12 -59.34(14) . . . . ?
C26 S1 N3 C13 83.88(14) . . . . ?
C26 C27 C28 C29 1.3(4) . . . . ?
C27 C26 C31 C30 0.1(3) . . . . ?
C27 C28 C29 C30 -0.7(4) . . . . ?
C27 C28 C29 C32 -179.3(2) . . . . ?
C28 C29 C30 C31 -0.3(4) . . . . ?
C29 C30 C31 C26 0.6(3) . . . . ?
C31 C26 C27 C28 -1.0(3) . . . . ?
C32 C29 C30 C31 178.3(2) . . . . ?
